data_7019227
loop_
_publ_author_name
'Li, Junye'
'Wang, Chenggen'
'Li, Xiaoyan'
'Sun, Hongjian'

_publ_section_title
;
 C-Cl bond activation of ortho-chlorinated benzamides by nickel and cobalt
 compounds supported with phosphine ligands.
;
_journal_issue 28
_journal_name_full 'Dalton transactions (Cambridge, England : 2003)'
_journal_page_first 8715
_journal_page_last 8722
_journal_paper_doi 10.1039/c2dt12395a
_journal_volume 41
_journal_year 2012
_chemical_formula_sum 'C20 H41 Cl Co N O P3'
_chemical_formula_weight 498.83
_chemical_name_systematic
;
?
;
_space_group_IT_number 14
_symmetry_cell_setting monoclinic
_symmetry_space_group_name_Hall '-P 2ybc'
_symmetry_space_group_name_H-M 'P 1 21/c 1'
_atom_sites_solution_hydrogens geom
_atom_sites_solution_primary direct
_atom_sites_solution_secondary difmap
_audit_creation_method SHELXL-97
_cell_angle_alpha 90.00
_cell_angle_beta 108.4460(10)
_cell_angle_gamma 90.00
_cell_formula_units_Z 4
_cell_length_a 16.4434(11)
_cell_length_b 9.1090(6)
_cell_length_c 18.6041(13)
_cell_measurement_reflns_used 2747
_cell_measurement_temperature 273(2)
_cell_measurement_theta_max 21.73
_cell_measurement_theta_min 2.31
_cell_volume 2643.4(3)
_computing_cell_refinement 'Bruker SMART'
_computing_data_collection 'Bruker SMART'
_computing_data_reduction 'Bruker SAINT'
_computing_molecular_graphics 'Bruker SHELXTL'
_computing_publication_material 'Bruker SHELXTL'
_computing_structure_refinement 'Bruker SHELXTL'
_computing_structure_solution 'Bruker SHELXTL'
_diffrn_ambient_temperature 273(2)
_diffrn_measured_fraction_theta_full 0.985
_diffrn_measured_fraction_theta_max 0.985
_diffrn_measurement_device_type 'CCD area detector'
_diffrn_measurement_method 'phi and omega scans'
_diffrn_radiation_monochromator graphite
_diffrn_radiation_source 'sealed tube'
_diffrn_radiation_type MoK\a
_diffrn_radiation_wavelength 0.71073
_diffrn_reflns_av_R_equivalents 0.0414
_diffrn_reflns_av_sigmaI/netI 0.0555
_diffrn_reflns_limit_h_max 20
_diffrn_reflns_limit_h_min -13
_diffrn_reflns_limit_k_max 10
_diffrn_reflns_limit_k_min -11
_diffrn_reflns_limit_l_max 23
_diffrn_reflns_limit_l_min -23
_diffrn_reflns_number 14855
_diffrn_reflns_theta_full 27.12
_diffrn_reflns_theta_max 27.12
_diffrn_reflns_theta_min 1.31
_exptl_absorpt_coefficient_mu 0.942
_exptl_absorpt_correction_T_max 0.9117
_exptl_absorpt_correction_T_min 0.8716
_exptl_absorpt_correction_type none
_exptl_crystal_density_diffrn 1.253
_exptl_crystal_density_method 'not measured'
_exptl_crystal_F_000 1060
_exptl_crystal_size_max 0.15
_exptl_crystal_size_mid 0.15
_exptl_crystal_size_min 0.10
_refine_diff_density_max 1.052
_refine_diff_density_min -0.272
_refine_diff_density_rms 0.073
_refine_ls_extinction_method none
_refine_ls_goodness_of_fit_ref 1.015
_refine_ls_hydrogen_treatment constr
_refine_ls_matrix_type full
_refine_ls_number_parameters 244
_refine_ls_number_reflns 5754
_refine_ls_number_restraints 0
_refine_ls_restrained_S_all 1.015
_refine_ls_R_factor_all 0.0804
_refine_ls_R_factor_gt 0.0475
_refine_ls_shift/su_max 0.000
_refine_ls_shift/su_mean 0.000
_refine_ls_structure_factor_coef Fsqd
_refine_ls_weighting_details 'calc w=1/[\s^2^(Fo^2^)+(0.0650P)^2^+0.3118P] where P=(Fo^2^+2Fc^2^)/3'
_refine_ls_weighting_scheme calc
_refine_ls_wR_factor_gt 0.1143
_refine_ls_wR_factor_ref 0.1318
_reflns_number_gt 3856
_reflns_number_total 5754
_reflns_threshold_expression >2sigma(I)
_cod_data_source_file c2dt12395a.txt
_cod_data_source_block 10
_cod_depositor_comments
;
The following automatic conversions were performed:

'_symmetry_cell_setting' value 'Monoclinic' changed to 'monoclinic'
according to /home/saulius/struct/CIF-dictionaries/cif_core.dic
dictionary named 'cif_core.dic' version 2.4.1 from 2010-06-29.

Automatic conversion script
Id: cif_fix_values 1891 2012-01-12 08:04:46Z andrius 
;
_cod_original_sg_symbol_H-M P2(1)/c
_cod_database_code 7019227

loop_
_symmetry_equiv_pos_as_xyz
'x, y, z'
'-x, y+1/2, -z+1/2'
'-x, -y, -z'
'x, -y-1/2, z-1/2'

loop_
_atom_site_label
_atom_site_type_symbol
_atom_site_fract_x
_atom_site_fract_y
_atom_site_fract_z
_atom_site_U_iso_or_equiv
_atom_site_adp_type
_atom_site_occupancy
_atom_site_symmetry_multiplicity
_atom_site_calc_flag
_atom_site_refinement_flags
C18 C 0.0392(3) -0.0639(4) 0.4030(3) 0.0696(12) Uani 1 1 d .
H18A H 0.0563 -0.0552 0.4572 0.104 Uiso 1 1 calc R
H18B H 0.0643 -0.1506 0.3896 0.104 Uiso 1 1 calc R
H18C H -0.0222 -0.0708 0.3832 0.104 Uiso 1 1 calc R
C20 C 0.0376(3) 0.0648(5) 0.2618(2) 0.0674(11) Uani 1 1 d .
H20A H 0.0754 -0.0027 0.2486 0.101 Uiso 1 1 calc R
H20B H 0.0364 0.1559 0.2356 0.101 Uiso 1 1 calc R
H20C H -0.0192 0.0240 0.2475 0.101 Uiso 1 1 calc R
C12 C 0.4038(2) 0.2199(5) 0.5546(2) 0.0727(12) Uani 1 1 d .
H12A H 0.4105 0.1151 0.5564 0.109 Uiso 1 1 calc R
H12B H 0.3759 0.2499 0.5903 0.109 Uiso 1 1 calc R
H12C H 0.4592 0.2656 0.5671 0.109 Uiso 1 1 calc R
C16 C 0.3635(3) -0.1117(5) 0.4299(2) 0.0719(12) Uani 1 1 d .
H16A H 0.3557 -0.1308 0.4780 0.108 Uiso 1 1 calc R
H16B H 0.4099 -0.0437 0.4364 0.108 Uiso 1 1 calc R
H16C H 0.3765 -0.2018 0.4091 0.108 Uiso 1 1 calc R
C19 C -0.0062(2) 0.2252(5) 0.3704(3) 0.0718(12) Uani 1 1 d .
H19A H 0.0050 0.2529 0.4224 0.108 Uiso 1 1 calc R
H19B H -0.0615 0.1795 0.3518 0.108 Uiso 1 1 calc R
H19C H -0.0051 0.3109 0.3407 0.108 Uiso 1 1 calc R
C15 C 0.2900(3) -0.0078(5) 0.2774(2) 0.0786(13) Uani 1 1 d .
H15A H 0.3217 0.0817 0.2801 0.118 Uiso 1 1 calc R
H15B H 0.2377 -0.0026 0.2356 0.118 Uiso 1 1 calc R
H15C H 0.3237 -0.0890 0.2701 0.118 Uiso 1 1 calc R
C13 C 0.4179(3) 0.2669(6) 0.4087(3) 0.0829(14) Uani 1 1 d .
H13A H 0.3905 0.2939 0.3568 0.124 Uiso 1 1 calc R
H13B H 0.4401 0.1689 0.4110 0.124 Uiso 1 1 calc R
H13C H 0.4640 0.3337 0.4314 0.124 Uiso 1 1 calc R
C17 C 0.2052(3) -0.2053(4) 0.3461(3) 0.0787(14) Uani 1 1 d .
H17A H 0.1876 -0.2309 0.3891 0.118 Uiso 1 1 calc R
H17B H 0.2410 -0.2816 0.3370 0.118 Uiso 1 1 calc R
H17C H 0.1554 -0.1938 0.3023 0.118 Uiso 1 1 calc R
C14 C 0.3381(3) 0.4724(4) 0.4726(3) 0.0917(16) Uani 1 1 d .
H14A H 0.3048 0.5173 0.4259 0.138 Uiso 1 1 calc R
H14B H 0.3957 0.5096 0.4871 0.138 Uiso 1 1 calc R
H14C H 0.3131 0.4949 0.5114 0.138 Uiso 1 1 calc R
Co Co 0.21365(3) 0.15914(4) 0.41410(2) 0.03534(14) Uani 1 1 d .
P2 P 0.07530(5) 0.09709(10) 0.36327(5) 0.0406(2) Uani 1 1 d .
Cl Cl 0.19252(7) 0.35113(10) 0.29076(5) 0.0589(3) Uani 1 1 d .
P1 P 0.33960(6) 0.27465(11) 0.46023(5) 0.0502(2) Uani 1 1 d .
P3 P 0.26499(6) -0.03310(10) 0.36514(5) 0.0470(2) Uani 1 1 d .
O1 O 0.23151(14) 0.0193(2) 0.51618(12) 0.0440(5) Uani 1 1 d .
N N 0.21909(18) 0.0282(3) 0.63258(15) 0.0487(7) Uani 1 1 d .
H0 H 0.2052 0.0781 0.6661 0.058 Uiso 1 1 calc R
C7 C 0.2114(2) 0.0894(3) 0.56556(17) 0.0385(7) Uani 1 1 d .
C6 C 0.17811(19) 0.2412(3) 0.54865(17) 0.0373(7) Uani 1 1 d .
C2 C 0.1428(2) 0.4379(3) 0.45932(19) 0.0467(8) Uani 1 1 d .
H2 H 0.1387 0.4768 0.4121 0.056 Uiso 1 1 calc R
C1 C 0.1757(2) 0.2965(3) 0.47769(17) 0.0371(7) Uani 1 1 d .
C5 C 0.1507(2) 0.3248(4) 0.5993(2) 0.0518(9) Uani 1 1 d .
H5 H 0.1531 0.2863 0.6462 0.062 Uiso 1 1 calc R
C4 C 0.1202(3) 0.4645(4) 0.5795(2) 0.0625(11) Uani 1 1 d .
H4 H 0.1021 0.5211 0.6131 0.075 Uiso 1 1 calc R
C3 C 0.1166(3) 0.5207(4) 0.5096(2) 0.0586(10) Uani 1 1 d .
H3 H 0.0961 0.6154 0.4964 0.070 Uiso 1 1 calc R
C9 C 0.3473(3) -0.1349(5) 0.6695(3) 0.0747(13) Uani 1 1 d .
H9A H 0.3630 -0.2378 0.6760 0.090 Uiso 1 1 calc R
H9B H 0.3638 -0.0981 0.6272 0.090 Uiso 1 1 calc R
C8 C 0.2507(3) -0.1219(4) 0.6502(2) 0.0609(10) Uani 1 1 d .
H8A H 0.2235 -0.1843 0.6070 0.073 Uiso 1 1 calc R
H8B H 0.2341 -0.1575 0.6927 0.073 Uiso 1 1 calc R
C10 C 0.3961(3) -0.0532(6) 0.7394(3) 0.0936(15) Uani 1 1 d .
H10A H 0.3836 -0.0969 0.7823 0.112 Uiso 1 1 calc R
H10B H 0.3756 0.0473 0.7348 0.112 Uiso 1 1 calc R
C11 C 0.4917(4) -0.0509(8) 0.7561(4) 0.138(2) Uani 1 1 d .
H11A H 0.5175 0.0055 0.8012 0.207 Uiso 1 1 calc R
H11B H 0.5052 -0.0072 0.7143 0.207 Uiso 1 1 calc R
H11C H 0.5133 -0.1495 0.7635 0.207 Uiso 1 1 calc R

loop_
_atom_site_aniso_label
_atom_site_aniso_U_11
_atom_site_aniso_U_22
_atom_site_aniso_U_33
_atom_site_aniso_U_23
_atom_site_aniso_U_13
_atom_site_aniso_U_12
C18 0.064(3) 0.074(3) 0.077(3) 0.014(2) 0.032(2) -0.008(2)
C20 0.063(2) 0.087(3) 0.042(2) -0.008(2) 0.0037(19) -0.003(2)
C12 0.049(2) 0.092(3) 0.066(3) 0.006(2) 0.001(2) 0.000(2)
C16 0.065(3) 0.068(3) 0.076(3) -0.003(2) 0.012(2) 0.025(2)
C19 0.049(2) 0.078(3) 0.083(3) -0.008(2) 0.013(2) 0.021(2)
C15 0.103(4) 0.085(3) 0.062(3) -0.005(2) 0.046(3) 0.018(3)
C13 0.062(3) 0.105(4) 0.089(4) -0.002(3) 0.036(3) -0.021(3)
C17 0.086(3) 0.045(2) 0.105(4) -0.014(2) 0.029(3) 0.009(2)
C14 0.069(3) 0.056(3) 0.132(5) -0.004(3) 0.006(3) -0.016(2)
Co 0.0391(3) 0.0378(2) 0.0303(2) -0.00110(18) 0.01258(18) 0.00431(19)
P2 0.0403(5) 0.0432(5) 0.0379(5) 0.0005(4) 0.0117(4) 0.0032(4)
Cl 0.0743(6) 0.0681(6) 0.0394(5) 0.0035(4) 0.0253(5) -0.0008(5)
P1 0.0446(5) 0.0547(6) 0.0479(6) 0.0002(4) 0.0098(4) -0.0047(4)
P3 0.0496(5) 0.0497(5) 0.0433(5) -0.0048(4) 0.0171(4) 0.0124(4)
O1 0.0587(14) 0.0393(12) 0.0367(12) 0.0036(10) 0.0187(11) 0.0120(11)
N 0.0639(18) 0.0514(17) 0.0358(15) 0.0123(13) 0.0228(14) 0.0154(15)
C7 0.0419(18) 0.0433(18) 0.0313(17) 0.0040(14) 0.0132(14) 0.0031(15)
C6 0.0416(18) 0.0373(17) 0.0324(17) -0.0009(13) 0.0110(14) 0.0073(14)
C2 0.063(2) 0.0408(18) 0.0366(19) 0.0022(15) 0.0161(16) 0.0076(16)
C1 0.0431(18) 0.0377(17) 0.0312(17) 0.0036(13) 0.0129(14) 0.0062(14)
C5 0.068(2) 0.055(2) 0.0364(19) 0.0036(16) 0.0218(18) 0.0157(18)
C4 0.087(3) 0.057(2) 0.047(2) -0.0025(18) 0.026(2) 0.029(2)
C3 0.077(3) 0.043(2) 0.054(2) -0.0021(17) 0.018(2) 0.0229(19)
C9 0.085(3) 0.074(3) 0.071(3) 0.025(2) 0.034(3) 0.031(2)
C8 0.082(3) 0.053(2) 0.052(2) 0.0210(18) 0.028(2) 0.013(2)
C10 0.087(4) 0.111(4) 0.080(4) 0.008(3) 0.021(3) 0.015(3)
C11 0.084(4) 0.182(7) 0.138(6) 0.021(5) 0.022(4) 0.012(4)

loop_
_atom_type_symbol
_atom_type_description
_atom_type_scat_dispersion_real
_atom_type_scat_dispersion_imag
_atom_type_scat_source
C C 0.0033 0.0016 'International Tables Vol C Tables 4.2.6.8 and 6.1.1.4'
H H 0.0000 0.0000 'International Tables Vol C Tables 4.2.6.8 and 6.1.1.4'
N N 0.0061 0.0033 'International Tables Vol C Tables 4.2.6.8 and 6.1.1.4'
O O 0.0106 0.0060 'International Tables Vol C Tables 4.2.6.8 and 6.1.1.4'
P P 0.1023 0.0942 'International Tables Vol C Tables 4.2.6.8 and 6.1.1.4'
Cl Cl 0.1484 0.1585 'International Tables Vol C Tables 4.2.6.8 and 6.1.1.4'
Co Co 0.3494 0.9721 'International Tables Vol C Tables 4.2.6.8 and 6.1.1.4'

loop_
_geom_angle_atom_site_label_1
_geom_angle_atom_site_label_2
_geom_angle_atom_site_label_3
_geom_angle
P2 C18 H18A 109.5
P2 C18 H18B 109.5
H18A C18 H18B 109.5
P2 C18 H18C 109.5
H18A C18 H18C 109.5
H18B C18 H18C 109.5
P2 C20 H20A 109.5
P2 C20 H20B 109.5
H20A C20 H20B 109.5
P2 C20 H20C 109.5
H20A C20 H20C 109.5
H20B C20 H20C 109.5
P1 C12 H12A 109.5
P1 C12 H12B 109.5
H12A C12 H12B 109.5
P1 C12 H12C 109.5
H12A C12 H12C 109.5
H12B C12 H12C 109.5
P3 C16 H16A 109.5
P3 C16 H16B 109.5
H16A C16 H16B 109.5
P3 C16 H16C 109.5
H16A C16 H16C 109.5
H16B C16 H16C 109.5
P2 C19 H19A 109.5
P2 C19 H19B 109.5
H19A C19 H19B 109.5
P2 C19 H19C 109.5
H19A C19 H19C 109.5
H19B C19 H19C 109.5
P3 C15 H15A 109.5
P3 C15 H15B 109.5
H15A C15 H15B 109.5
P3 C15 H15C 109.5
H15A C15 H15C 109.5
H15B C15 H15C 109.5
P1 C13 H13A 109.5
P1 C13 H13B 109.5
H13A C13 H13B 109.5
P1 C13 H13C 109.5
H13A C13 H13C 109.5
H13B C13 H13C 109.5
P3 C17 H17A 109.5
P3 C17 H17B 109.5
H17A C17 H17B 109.5
P3 C17 H17C 109.5
H17A C17 H17C 109.5
H17B C17 H17C 109.5
P1 C14 H14A 109.5
P1 C14 H14B 109.5
H14A C14 H14B 109.5
P1 C14 H14C 109.5
H14A C14 H14C 109.5
H14B C14 H14C 109.5
C1 Co O1 80.30(10)
C1 Co P1 84.32(10)
O1 Co P1 94.91(7)
C1 Co P2 86.62(10)
O1 Co P2 93.32(6)
P1 Co P2 166.56(4)
C1 Co P3 166.53(9)
O1 Co P3 86.28(6)
P1 Co P3 95.77(4)
P2 Co P3 95.36(4)
C1 Co Cl 96.59(9)
O1 Co Cl 176.52(6)
P1 Co Cl 83.17(3)
P2 Co Cl 88.04(3)
P3 Co Cl 96.80(3)
C19 P2 C20 99.4(2)
C19 P2 C18 98.3(2)
C20 P2 C18 104.1(2)
C19 P2 Co 118.79(15)
C20 P2 Co 116.55(14)
C18 P2 Co 116.67(14)
C12 P1 C14 100.2(2)
C12 P1 C13 101.8(2)
C14 P1 C13 98.3(2)
C12 P1 Co 115.34(14)
C14 P1 Co 117.83(15)
C13 P1 Co 119.94(16)
C15 P3 C17 101.3(2)
C15 P3 C16 103.7(2)
C17 P3 C16 95.8(2)
C15 P3 Co 118.89(15)
C17 P3 Co 119.82(14)
C16 P3 Co 113.82(14)
C7 O1 Co 109.95(19)
C7 N C8 121.5(3)
C7 N H0 119.3
C8 N H0 119.3
O1 C7 N 120.4(3)
O1 C7 C6 119.2(3)
N C7 C6 120.5(3)
C5 C6 C1 121.5(3)
C5 C6 C7 122.8(3)
C1 C6 C7 115.7(3)
C3 C2 C1 121.4(3)
C3 C2 H2 119.3
C1 C2 H2 119.3
C2 C1 C6 117.1(3)
C2 C1 Co 128.0(2)
C6 C1 Co 114.9(2)
C4 C5 C6 119.5(3)
C4 C5 H5 120.2
C6 C5 H5 120.2
C5 C4 C3 120.0(3)
C5 C4 H4 120.0
C3 C4 H4 120.0
C2 C3 C4 120.6(3)
C2 C3 H3 119.7
C4 C3 H3 119.7
C10 C9 C8 113.6(4)
C10 C9 H9A 108.8
C8 C9 H9A 108.8
C10 C9 H9B 108.8
C8 C9 H9B 108.8
H9A C9 H9B 107.7
N C8 C9 113.4(3)
N C8 H8A 108.9
C9 C8 H8A 108.9
N C8 H8B 108.9
C9 C8 H8B 108.9
H8A C8 H8B 107.7
C9 C10 C11 115.2(5)
C9 C10 H10A 108.5
C11 C10 H10A 108.5
C9 C10 H10B 108.5
C11 C10 H10B 108.5
H10A C10 H10B 107.5
C10 C11 H11A 109.5
C10 C11 H11B 109.5
H11A C11 H11B 109.5
C10 C11 H11C 109.5
H11A C11 H11C 109.5
H11B C11 H11C 109.5

loop_
_geom_bond_atom_site_label_1
_geom_bond_atom_site_label_2
_geom_bond_distance
C18 P2 1.825(4)
C18 H18A 0.9600
C18 H18B 0.9600
C18 H18C 0.9600
C20 P2 1.815(4)
C20 H20A 0.9600
C20 H20B 0.9600
C20 H20C 0.9600
C12 P1 1.809(4)
C12 H12A 0.9600
C12 H12B 0.9600
C12 H12C 0.9600
C16 P3 1.831(4)
C16 H16A 0.9600
C16 H16B 0.9600
C16 H16C 0.9600
C19 P2 1.813(4)
C19 H19A 0.9600
C19 H19B 0.9600
C19 H19C 0.9600
C15 P3 1.820(4)
C15 H15A 0.9600
C15 H15B 0.9600
C15 H15C 0.9600
C13 P1 1.833(4)
C13 H13A 0.9600
C13 H13B 0.9600
C13 H13C 0.9600
C17 P3 1.825(4)
C17 H17A 0.9600
C17 H17B 0.9600
C17 H17C 0.9600
C14 P1 1.817(4)
C14 H14A 0.9600
C14 H14B 0.9600
C14 H14C 0.9600
Co C1 1.955(3)
Co O1 2.228(2)
Co P1 2.2379(10)
Co P2 2.2422(10)
Co P3 2.2574(9)
Co Cl 2.8178(10)
O1 C7 1.246(4)
N C7 1.335(4)
N C8 1.462(4)
N H0 0.8600
C7 C6 1.484(4)
C6 C5 1.392(4)
C6 C1 1.402(4)
C2 C3 1.373(5)
C2 C1 1.397(4)
C2 H2 0.9300
C5 C4 1.375(5)
C5 H5 0.9300
C4 C3 1.381(5)
C4 H4 0.9300
C3 H3 0.9300
C9 C10 1.494(7)
C9 C8 1.518(6)
C9 H9A 0.9700
C9 H9B 0.9700
C8 H8A 0.9700
C8 H8B 0.9700
C10 C11 1.502(7)
C10 H10A 0.9700
C10 H10B 0.9700
C11 H11A 0.9600
C11 H11B 0.9600
C11 H11C 0.9600
